data_1100586
loop_
_publ_author_name
'Krieger, Matthias'
'Geiseler, Gertraud'
'Harms, Klaus'
'Merle, Jan'
'Massa, Werner'
'Dehnicke, Kurt'

_publ_section_title
;
 Die Kristallstrukturen der Triarylzinkate
 [Mg~2~Br~3~(THF)~6~][ZnPh~3~] und [MgBr(THF)~5~][ZnMes~3~]
;
_journal_coden_ASTM ZAACAB
_journal_issue 9
_journal_name_full
;
 Zeitschrift fuer Anorganische und Allgemeine Chemie
;
_journal_page_first 1387
_journal_page_last 1388
_journal_paper_doi 10.1002/(sici)1521-3749(199809)624:9<1387::aid-zaac1387>3.0.co;2-m
_journal_volume 624
_journal_year 1998
_chemical_formula_sum 'C49 H71 Br3 Mg2 O6 Zn'
_space_group_IT_number 14
_symmetry_cell_setting monoclinic
_symmetry_space_group_name_Hall '-P 2ybc'
_symmetry_space_group_name_H-M 'P 1 21/c 1'
_cell_angle_alpha 90
_cell_angle_beta 100.33(3)
_cell_angle_gamma 90
_cell_formula_units_Z 4
_cell_length_a 18.388(7)
_cell_length_b 15.367(3)
_cell_length_c 18.609(5)
_cod_original_sg_symbol_H-M 'P 21/c'
_cod_original_formula_sum 'C49 H71 Br3 Mg2 O6 Zn1'
_cod_database_code 1100586

loop_
_symmetry_equiv_pos_site_id
_symmetry_equiv_pos_as_xyz
1 x,y,z
2 x,1/2-y,1/2+z
3 -x,-y,-z
4 -x,-1/2+y,-1/2-z

loop_
_atom_site_label
_atom_site_type_symbol
_atom_site_fract_x
_atom_site_fract_y
_atom_site_fract_z
Zn1 Zn 0.22284(7) 0.56160(8) 0.16375(7)
Br1 Br 0.13114(5) 0.02290(6) 0.00044(5)
Br2 Br 0.32911(5) 0.02547(6) 0.06515(5)
Br3 Br 0.20683(5) 0.08391(5) 0.19080(5)
Mg1 Mg 0.21876(14) -0.06063(17) 0.11080(16)
Mg2 Mg 0.22479(14) 0.14628(17) 0.05871(15)
O1 O 0.1331(3) -0.1138(4) 0.1543(3)
C1 C 0.0580(5) -0.0857(8) 0.1324(7)
H1 H 0.03870 -0.10350 0.08200
H2 H 0.05440 -0.02220 0.13570
C2 C 0.0163(7) -0.1288(8) 0.1841(8)
H3 H -0.02610 -0.09340 0.19150
H4 H -0.00150 -0.18630 0.16600
C3 C 0.0701(7) -0.1363(12) 0.2515(7)
H5 H 0.05770 -0.18490 0.28120
H6 H 0.07180 -0.08260 0.28020
C4 C 0.1416(6) -0.1517(8) 0.2282(6)
H7 H 0.18190 -0.12310 0.26150
H8 H 0.15210 -0.21410 0.22700
O2 O 0.2953(3) -0.1183(4) 0.1908(4)
C5 C 0.3442(6) -0.0717(7) 0.2484(6)
H9 H 0.37390 -0.03010 0.22600
H10 H 0.31420 -0.03860 0.27730
H11? H 0.35940 -0.01550 0.23100
H12? H 0.32080 -0.06230 0.29110
C6 C 0.392(3) -0.128(3) 0.2953(19)
H13 H 0.44380 -0.11250 0.29500
H14 H 0.38300 -0.12300 0.34550
C7? C 0.404(3) -0.130(4) 0.264(3)
H15? H 0.44730 -0.10370 0.24790
H16? H 0.41680 -0.13790 0.31710
C8 C 0.377(3) -0.212(4) 0.268(4)
H17 H 0.36570 -0.24960 0.30780
H18 H 0.42090 -0.23590 0.25240
C9? C 0.390(5) -0.208(5) 0.232(4)
H19? H 0.43180 -0.22640 0.20950
H20? H 0.38160 -0.25130 0.26770
C10 C 0.311(3) -0.214(3) 0.204(4)
H21 H 0.32470 -0.24170 0.16080
H22 H 0.26850 -0.24420 0.21700
C11? C 0.332(3) -0.199(4) 0.183(4)
H23? H 0.29860 -0.24700 0.18660
H24? H 0.34640 -0.20070 0.13480
O3 O 0.2230(3) -0.1650(4) 0.0418(4)
C12 C 0.1651(7) -0.2241(7) 0.0176(7)
H25 H 0.11720 -0.19570 0.01630
H26 H 0.16840 -0.27400 0.05090
C13 C 0.1723(7) -0.2535(7) -0.0562(7)
H27 H 0.16050 -0.31550 -0.06260
H28 H 0.13930 -0.22030 -0.09370
C14 C 0.2485(9) -0.2373(10) -0.0602(9)
H29? H 0.25400 -0.18730 -0.09150
H30? H 0.27220 -0.28840 -0.07750
H31 H 0.28020 -0.28450 -0.03720
H32 H 0.25510 -0.23130 -0.11110
C15? C 0.2820(14) -0.216(3) 0.029(3)
H33? H 0.28790 -0.26870 0.05920
H34? H 0.32850 -0.18330 0.03620
C16 C 0.2647(12) -0.1603(16) -0.0227(14)
H35 H 0.24780 -0.11040 -0.05410
H36 H 0.31800 -0.15490 -0.00520
O4 O 0.2309(3) 0.1848(4) -0.0480(3)
C17 C 0.2574(6) 0.1276(8) -0.0997(6)
H37 H 0.24130 0.06770 -0.09330
H38 H 0.31160 0.12850 -0.09160
C18 C 0.2261(9) 0.1595(9) -0.1758(7)
H39 H 0.26480 0.16390 -0.20570
H40 H 0.18700 0.12070 -0.20020
C19 C 0.1970(9) 0.2438(10) -0.1633(6)
H41 H 0.15000 0.25290 -0.19670
H42 H 0.23170 0.28910 -0.17260
C20 C 0.1857(8) 0.2492(8) -0.0885(6)
H43 H 0.19950 0.30710 -0.06850
H44 H 0.13370 0.23880 -0.08600
O5 O 0.3052(3) 0.2355(4) 0.1007(3)
C21 C 0.3511(6) 0.2287(7) 0.1720(6)
H45 H 0.37480 0.17140 0.17830
H46 H 0.32140 0.23660 0.21030
C22 C 0.4069(10) 0.2977(13) 0.1758(9)
H47 H 0.40340 0.33720 0.21640
H48 H 0.45660 0.27220 0.18410
C23 C 0.3950(8) 0.3421(12) 0.1121(8)
H49 H 0.44110 0.34580 0.09280
H50 H 0.37890 0.40140 0.12060
C24 C 0.3376(7) 0.2982(8) 0.0581(7)
H51 H 0.30050 0.33990 0.03470
H52 H 0.35970 0.26920 0.02030
O6 O 0.1454(3) 0.2401(3) 0.0668(3)
C25 C 0.0674(5) 0.2263(8) 0.0479(7)
H53 H 0.05170 0.17840 0.07630
H54 H 0.05290 0.21310 -0.00430
C26 C 0.0344(6) 0.3116(9) 0.0666(8)
H55 H 0.03400 0.35430 0.02740
H56 H -0.01610 0.30350 0.07520
C27 C 0.0841(6) 0.3388(7) 0.1336(7)
H57 H 0.07170 0.30950 0.17660
H58 H 0.08230 0.40190 0.14050
C28 C 0.1589(5) 0.3103(6) 0.1194(6)
H59 H 0.18400 0.35880 0.09980
H60 H 0.19000 0.29020 0.16470
C29 C 0.2111(7) 0.5342(6) 0.0558(6)
C30 C 0.2716(8) 0.5302(8) 0.0177(7)
H61 H 0.31960 0.54250 0.04290
C31 C 0.2607(10) 0.5075(9) -0.0594(8)
H62 H 0.30140 0.50310 -0.08320
C32 C 0.1930(12) 0.4931(8) -0.0959(8)
H63 H 0.18660 0.47840 -0.14570
C33 C 0.133(1) 0.4987(9) -0.0639(8)
H64 H 0.08520 0.49110 -0.09100
C34 C 0.1444(8) 0.5162(7) 0.0115(6)
H65 H 0.10240 0.51570 0.03380
C35 C 0.3201(5) 0.5594(6) 0.2309(6)
C36 C 0.3266(6) 0.5535(8) 0.3076(6)
H66 H 0.28250 0.55140 0.32640
C37 C 0.3921(6) 0.5506(10) 0.3574(7)
H67 H 0.39200 0.54420 0.40760
C38 C 0.4563(6) 0.5574(8) 0.3320(7)
H68 H 0.50170 0.55820 0.36460
C39 C 0.4546(6) 0.5629(8) 0.2594(8)
H69 H 0.49950 0.56550 0.24210
C40 C 0.3895(6) 0.5649(8) 0.2097(7)
H70 H 0.39150 0.57020 0.15980
C41 C 0.1303(5) 0.5886(6) 0.2023(6)
C42 C 0.0673(6) 0.6189(6) 0.1566(6)
H71 H 0.06930 0.62950 0.10720
C43 C 0.0025(6) 0.6340(7) 0.1811(7)
H72 H -0.03920 0.65400 0.14840
C44 C -0.0022(6) 0.6199(7) 0.2548(8)
H73 H -0.04680 0.63020 0.27140
C45 C 0.0577(5) 0.5915(7) 0.3013(6)
H74 H 0.05570 0.58230 0.35090
C46 C 0.1214(5) 0.5762(7) 0.2756(6)
H75 H 0.16240 0.55600 0.30900
C47 C 0.4864(10) 0.2666(11) 0.4381(11)
C48 C 0.4295(10) 0.2340(14) 0.3861(11)
H76 H 0.39550 0.27300 0.35750
C49 C 0.4219(12) 0.1447(15) 0.3755(12)
H77 H 0.38260 0.12220 0.33950
C50 C 0.4711(14) 0.0881(12) 0.4169(14)
H78 H 0.46580 0.02650 0.40950
C51 C 0.5281(12) 0.1208(14) 0.4689(13)
H79 H 0.56210 0.08170 0.49750
C52 C 0.5357(10) 0.2100(15) 0.4795(11)
H80 H 0.57510 0.23260 0.51550
C53 C 0.4947(18) 0.3629(12) 0.4496(18)
H81 H 0.53700 0.37460 0.48770
H82 H 0.45040 0.38610 0.46390
H83 H 0.50210 0.39040 0.40450
H84? H 0.45600 0.39280 0.41640
H85? H 0.54260 0.38130 0.44010
H86? H 0.49090 0.37700 0.49960
C54? C 0.4832(15) 0.1647(15) 0.4335(15)
C55? C 0.5286(15) 0.1909(19) 0.4980(15)
H87? H 0.55000 0.14840 0.53350
C56? C 0.5429(18) 0.279(2) 0.5112(19)
H88? H 0.57430 0.29690 0.55580
C57? C 0.512(2) 0.3404(16) 0.460(2)
H89? H 0.52180 0.40100 0.46890
C58? C 0.467(2) 0.3141(19) 0.395(2)
H90? H 0.44510 0.35660 0.35970
C59? C 0.4522(16) 0.226(2) 0.3821(15)
H91? H 0.42080 0.20810 0.33760
C60? C 0.468(2) 0.0699(17) 0.419(2)
H92? H 0.43550 0.06290 0.37230
H93? H 0.44390 0.04610 0.45740
H94? H 0.51380 0.03930 0.41890
H95? H 0.49330 0.03600 0.46010
H96? H 0.48490 0.05280 0.37500
H97? H 0.41500 0.05960 0.41350

loop_
_atom_type_symbol
_atom_type_radius_bond
C 0.68
H 0.23
Br 1.21
Mg 1.11
O 0.68
Zn 1.45
